data_7715121
loop_
_publ_author_name
'Yao, Min-Xia'
'Gao, Yu-Qi'
'An, Zhong-Wu'
'Zhu, Dong-Mei'

_publ_section_title
;
 The effect of magnetic coupling along the magnetic axis on slow magnetic
 relaxation in Dy<sup>III</sup> complexes with <i>D</i><sub>5h</sub>
 configuration based on an aggregation-induced-emission-active ligand.
;
_journal_issue 11
_journal_name_full 'Dalton transactions (Cambridge, England : 2003)'
_journal_page_first 5133
_journal_page_last 5146
_journal_paper_doi 10.1039/d3dt04257j
_journal_volume 53
_journal_year 2024
_chemical_formula_moiety 'C102 H112 Cl2 Dy2 N6 O6 P2'
_chemical_formula_sum 'C102 H112 Cl2 Dy2 N6 O6 P2'
_chemical_formula_weight 1975.81
_space_group_crystal_system triclinic
_space_group_IT_number 2
_space_group_name_Hall '-P 1'
_space_group_name_H-M_alt 'P -1'
_atom_sites_solution_hydrogens geom
_audit_creation_date 2023-06-05
_audit_creation_method
;
Olex2 1.5
(compiled 2021.12.09 svn.r5202d8cf for OlexSys, GUI svn.r6439)
;
_audit_update_record
;
2023-09-27 deposited with the CCDC.	2024-02-06 downloaded from the CCDC.
;
_cell_angle_alpha 64.553(2)
_cell_angle_beta 85.699(2)
_cell_angle_gamma 77.051(2)
_cell_formula_units_Z 1
_cell_length_a 11.1140(6)
_cell_length_b 15.1554(9)
_cell_length_c 15.9704(9)
_cell_measurement_reflns_used 9016
_cell_measurement_temperature 193.00
_cell_measurement_theta_max 24.92
_cell_measurement_theta_min 2.22
_cell_volume 2366.6(2)
_computing_cell_refinement 'SAINT V8.40B (?, 2016)'
_computing_data_reduction 'SAINT V8.40B (?, 2016)'
_computing_molecular_graphics 'Olex2 1.5 (Dolomanov et al., 2009)'
_computing_publication_material 'Olex2 1.5 (Dolomanov et al., 2009)'
_computing_structure_refinement 'XL  (Sheldrick, 2008)'
_computing_structure_solution 'SHELXT  (Sheldrick, 2015)'
_diffrn_ambient_temperature 193.00
_diffrn_measured_fraction_theta_full 0.980
_diffrn_measured_fraction_theta_max 0.981
_diffrn_measurement_device_type 'Bruker APEX-II CCD'
_diffrn_measurement_method '\f and \w scans'
_diffrn_radiation_type MoK\a
_diffrn_radiation_wavelength 0.71073
_diffrn_reflns_av_R_equivalents 0.0738
_diffrn_reflns_av_unetI/netI 0.0666
_diffrn_reflns_Laue_measured_fraction_full 0.980
_diffrn_reflns_Laue_measured_fraction_max 0.981
_diffrn_reflns_limit_h_max 13
_diffrn_reflns_limit_h_min -13
_diffrn_reflns_limit_k_max 18
_diffrn_reflns_limit_k_min -18
_diffrn_reflns_limit_l_max 18
_diffrn_reflns_limit_l_min -19
_diffrn_reflns_number 36873
_diffrn_reflns_point_group_measured_fraction_full 0.980
_diffrn_reflns_point_group_measured_fraction_max 0.981
_diffrn_reflns_theta_full 25.242
_diffrn_reflns_theta_max 26.000
_diffrn_reflns_theta_min 2.153
_diffrn_source_current 1.4
_diffrn_source_power 0.07
_diffrn_source_voltage 50.0
_diffrn_standards_number 0
_exptl_absorpt_coefficient_mu 1.713
_exptl_absorpt_correction_T_max 0.7456
_exptl_absorpt_correction_T_min 0.6470
_exptl_absorpt_correction_type none
_exptl_absorpt_process_details
;
SADABS-2016/2 (Bruker,2016/2) was used for absorption correction.
wR2(int) was 0.0838 before and 0.0613 after correction.
The Ratio of minimum to maximum transmission is 0.8678.
The \l/2 correction factor is Not present.
;
_exptl_crystal_colour yellow
_exptl_crystal_density_diffrn 1.386
_exptl_crystal_description block
_exptl_crystal_F_000 1010
_exptl_crystal_size_max 0.18
_exptl_crystal_size_mid 0.15
_exptl_crystal_size_min 0.14
_refine_diff_density_max 2.335
_refine_diff_density_min -1.863
_refine_diff_density_rms 0.208
_refine_ls_extinction_method none
_refine_ls_goodness_of_fit_ref 1.116
_refine_ls_hydrogen_treatment constr
_refine_ls_matrix_type full
_refine_ls_number_parameters 524
_refine_ls_number_reflns 9128
_refine_ls_number_restraints 1444
_refine_ls_restrained_S_all 1.082
_refine_ls_R_factor_all 0.1075
_refine_ls_R_factor_gt 0.0876
_refine_ls_shift/su_max 0.001
_refine_ls_shift/su_mean 0.000
_refine_ls_structure_factor_coef Fsqd
_refine_ls_weighting_details 'w=1/[\s^2^(Fo^2^)+(0.1682P)^2^+6.2265P] where P=(Fo^2^+2Fc^2^)/3'
_refine_ls_weighting_scheme calc
_refine_ls_wR_factor_gt 0.2399
_refine_ls_wR_factor_ref 0.2590
_reflns_Friedel_coverage 0.000
_reflns_number_gt 7130
_reflns_number_total 9128
_reflns_threshold_expression 'I > 2\s(I)'
_cod_data_source_file d3dt04257j2.cif
_cod_data_source_block 2
_cod_depositor_comments 'Adding full bibliography for 7715118--7715122.cif.'
_cod_database_code 7715121
_shelx_shelxl_version_number 2014/7
_shelx_space_group_comment
;
The symmetry employed for this shelxl refinement is uniquely defined
by the following loop, which should always be used as a source of
symmetry information in preference to the above space-group names.
They are only intended as comments.
;
_shelx_estimated_absorpt_t_max 0.795
_shelx_estimated_absorpt_t_min 0.748
_olex2_refinement_description
;
1. Fixed Uiso
 At 1.2 times of:
  All C(H) groups, All C(H,H) groups
2. Restrained distances
 C46-C47 = C47-C48 = C48-C49 = C49-C50 = C50-C51 = C51-C46
 1.538 with sigma of 0.008
 C40-C41 = C41-C42 = C42-C43 = C43-C44 = C44-C45 = C45-C40
 1.538 with sigma of 0.008
 C40-C42 = C41-C43 = C42-C44 = C43-C45 = C44-C40 = C45-C41
 2.543 with sigma of 0.013
 C34-C35 = C35-C36 = C36-C37 = C37-C38 = C38-C39 = C39-C34
 1.538 with sigma of 0.008
 C40-C43 = C41-C44 = C42-C45
 2.972 with sigma of 0.015
 C34-C36 = C34-C38 = C35-C37 = C35-C39 = C36-C38 = C37-C39
 2.543 with sigma of 0.013
 C34-C37 = C35-C38 = C36-C39
 2.972 with sigma of 0.015
 C46-C48 = C47-C49 = C48-C50 = C49-C51 = C50-C46 = C51-C47
 2.543 with sigma of 0.013
 C46-C49 = C47-C50 = C48-C51
 2.972 with sigma of 0.015
3. Rigid bond restraints
 P1, C40
 with sigma for 1-2 distances of 0.002 and sigma for 1-3 distances of 0.002
 C40, C41, C42, C43, C44, C45
 with sigma for 1-2 distances of 0.01 and sigma for 1-3 distances of 0.005
4. Uiso/Uaniso restraints and constraints
C1 \\sim C2 \\sim C3 \\sim C4 \\sim C5 \\sim C6 \\sim C7 \\sim C8 \\sim C9
\\sim C10 \\sim C11 \\sim C12 \\sim C13 \\sim C14 \\sim C14A \\sim C15 \\sim
C15A \\sim C16 \\sim C17 \\sim C18 \\sim C19 \\sim C20 \\sim C21 \\sim C22
\\sim C27 \\sim C26 \\sim C25 \\sim C24 \\sim C23 \\sim C33 \\sim C32 \\sim C31
\\sim C30 \\sim C29 \\sim C28 \\sim C34 \\sim C35 \\sim C36 \\sim C37 \\sim C38
\\sim C39 \\sim C40 \\sim C41 \\sim C42 \\sim C43 \\sim C44 \\sim C45 \\sim C46
\\sim C47 \\sim C48 \\sim C49 \\sim C50 \\sim C51: within 3.8A with sigma of
0.01 and sigma for terminal atoms of 0.02 within 3.8A
P1 \\sim C40: within 2A with sigma of 0.001 and sigma for terminal atoms of
0.002 within 2A
C40 \\sim C41 \\sim C42 \\sim C43 \\sim C44 \\sim C45: within 2A with sigma of
0.005 and sigma for terminal atoms of 0.01 within 2A
5. Others
 Sof(C14A)=Sof(C15A)=1-FVAR(1)
 Sof(C14)=Sof(C15)=FVAR(1)
6.a Ternary CH refined with riding coordinates:
 C34(H34), C40(H40), C46(H46)
6.b Secondary CH2 refined with riding coordinates:
 C35(H35A,H35B), C36(H36A,H36B), C37(H37A,H37B), C38(H38A,H38B), C39(H39A,
 H39B), C41(H41A,H41B), C42(H42A,H42B), C43(H43A,H43B), C44(H44A,H44B),
 C45(H45A,H45B), C47(H47A,H47B), C48(H48A,H48B), C49(H49A,H49B), C50(H50A,H50B),
  C51(H51A,H51B)
6.c Aromatic/amide H refined with riding coordinates:
 C3(H3), C4(H4), C5(H5), C6(H6), C7(H7), C10(H10), C11(H11), C13(H13),
 C17(H17), C18(H18), C19(H19), C20(H20), C21(H21), C27(H27), C26(H26), C25(H25),
  C24(H24), C23(H23), C33(H33), C32(H32), C31(H31), C30(H30), C29(H29)
6.d Fitted hexagon refined as free rotating group:
 C16(C17,C18,C19,C20,C21), C22(C27,C26,C25,C24,C23), C33(C32,C31,C30,C29,C28)
;
_olex2_submission_special_instructions 'No special instructions were received'

loop_
_space_group_symop_operation_xyz
'x, y, z'
'-x, -y, -z'

loop_
_atom_site_label
_atom_site_type_symbol
_atom_site_fract_x
_atom_site_fract_y
_atom_site_fract_z
_atom_site_U_iso_or_equiv
_atom_site_adp_type
_atom_site_occupancy
_atom_site_site_symmetry_order
_atom_site_calc_flag
_atom_site_refinement_flags_posn
_atom_site_refinement_flags_adp
_atom_site_refinement_flags_occupancy
_atom_site_disorder_assembly
_atom_site_disorder_group
C1 C 0.4244(10) 0.4801(8) 0.8618(8) 0.0445(17) Uani 1 1 d . U . . .
C2 C 0.3000(10) 0.4548(8) 0.8700(8) 0.0443(18) Uani 1 1 d . U . . .
C3 C 0.2466(10) 0.4446(9) 0.8001(8) 0.0494(19) Uani 1 1 d . U . . .
H3 H 0.2881 0.4541 0.7436 0.059 Uiso 1 1 calc R U . . .
C4 C 0.1334(11) 0.4208(9) 0.8136(9) 0.054(2) Uani 1 1 d . U . . .
H4 H 0.0947 0.4144 0.7660 0.065 Uiso 1 1 calc R U . . .
C5 C 0.0743(11) 0.4058(9) 0.8975(9) 0.054(2) Uani 1 1 d . U . . .
H5 H -0.0041 0.3881 0.9089 0.065 Uiso 1 1 calc R U . . .
C6 C 0.1336(10) 0.4176(9) 0.9622(8) 0.049(2) Uani 1 1 d . U . . .
H6 H 0.0936 0.4091 1.0190 0.059 Uiso 1 1 calc R U . . .
C7 C 0.6563(11) 0.5425(9) 0.7106(8) 0.053(2) Uani 1 1 d . U . . .
H7 H 0.6237 0.5302 0.6643 0.064 Uiso 1 1 calc R U . . .
C8 C 0.7658(12) 0.5821(9) 0.6889(9) 0.058(2) Uani 1 1 d . U . . .
C9 C 0.8347(13) 0.5983(10) 0.7528(10) 0.065(2) Uani 1 1 d . U . . .
C10 C 0.9338(13) 0.6420(10) 0.7210(10) 0.066(2) Uani 1 1 d . U . . .
H10 H 0.9794 0.6528 0.7624 0.079 Uiso 1 1 calc R U . . .
C11 C 0.9694(15) 0.6711(11) 0.6291(11) 0.078(2) Uani 1 1 d . U . . .
H11 H 1.0402 0.6996 0.6098 0.093 Uiso 1 1 calc R U . . .
C12 C 0.9021(15) 0.6593(12) 0.5626(11) 0.078(2) Uani 1 1 d . U . . .
C13 C 0.8047(15) 0.6102(11) 0.5984(11) 0.073(2) Uani 1 1 d . U . . .
H13 H 0.7626 0.5953 0.5581 0.088 Uiso 1 1 calc R U . . .
C14 C 0.973(3) 0.688(2) 0.480(2) 0.084(2) Uani 0.53(3) 1 d . U P A 1
C14A C 0.897(4) 0.706(3) 0.450(3) 0.085(2) Uani 0.47(3) 1 d . U P A 2
C15 C 0.903(3) 0.737(3) 0.406(3) 0.086(2) Uani 0.53(3) 1 d . U P A 1
C15A C 1.010(4) 0.706(3) 0.409(3) 0.087(2) Uani 0.47(3) 1 d . U P A 2
C16 C 0.7767(8) 0.7619(9) 0.3959(8) 0.088(2) Uani 1 1 d G U . . .
C17 C 0.6787(11) 0.8165(9) 0.4247(7) 0.098(2) Uani 1 1 d G U . A .
H17 H 0.6903 0.8325 0.4745 0.118 Uiso 1 1 calc R U . . .
C18 C 0.5636(9) 0.8478(8) 0.3806(9) 0.105(3) Uani 1 1 d G U . A .
H18 H 0.4966 0.8851 0.4003 0.126 Uiso 1 1 calc R U . . .
C19 C 0.5465(9) 0.8244(9) 0.3078(8) 0.101(3) Uani 1 1 d G U . A .
H19 H 0.4678 0.8458 0.2777 0.121 Uiso 1 1 calc R U . . .
C20 C 0.6445(12) 0.7698(9) 0.2790(7) 0.103(3) Uani 1 1 d G U . A .
H20 H 0.6328 0.7538 0.2292 0.124 Uiso 1 1 calc R U . . .
C21 C 0.7596(10) 0.7385(8) 0.3230(8) 0.098(2) Uani 1 1 d G U . A .
H21 H 0.8266 0.7011 0.3033 0.117 Uiso 1 1 calc R U . . .
C22 C 0.9794(11) 0.7638(8) 0.3106(6) 0.090(2) Uani 1 1 d G U . . .
C27 C 1.0479(11) 0.6881(6) 0.2888(7) 0.090(2) Uani 1 1 d G U . A .
H27 H 1.0663 0.6211 0.3351 0.109 Uiso 1 1 calc R U . . .
C26 C 1.0894(10) 0.7102(8) 0.1991(8) 0.095(3) Uani 1 1 d G U . A .
H26 H 1.1361 0.6584 0.1842 0.114 Uiso 1 1 calc R U . . .
C25 C 1.0624(11) 0.8081(9) 0.1314(6) 0.092(3) Uani 1 1 d G U . A .
H25 H 1.0907 0.8232 0.0701 0.110 Uiso 1 1 calc R U . . .
C24 C 0.9939(11) 0.8838(7) 0.1532(7) 0.104(3) Uani 1 1 d G U . A .
H24 H 0.9755 0.9507 0.1069 0.125 Uiso 1 1 calc R U . . .
C23 C 0.9524(11) 0.8617(7) 0.2428(8) 0.094(2) Uani 1 1 d G U . A .
H23 H 0.9057 0.9135 0.2578 0.113 Uiso 1 1 calc R U . . .
C33 C 1.1724(10) 0.5586(7) 0.5260(8) 0.089(2) Uani 1 1 d G U . . .
H33 H 1.1258 0.5082 0.5549 0.107 Uiso 1 1 calc R U . . .
C32 C 1.3000(10) 0.5345(7) 0.5386(7) 0.093(3) Uani 1 1 d G U . . .
H32 H 1.3406 0.4677 0.5761 0.111 Uiso 1 1 calc R U . . .
C31 C 1.3682(8) 0.6082(9) 0.4964(8) 0.094(3) Uani 1 1 d G U . . .
H31 H 1.4554 0.5918 0.5050 0.113 Uiso 1 1 calc R U . . .
C30 C 1.3088(10) 0.7060(8) 0.4415(8) 0.097(3) Uani 1 1 d G U . . .
H30 H 1.3553 0.7564 0.4127 0.117 Uiso 1 1 calc R U . . .
C29 C 1.1812(10) 0.7301(6) 0.4289(8) 0.089(2) Uani 1 1 d G U . . .
H29 H 1.1406 0.7969 0.3915 0.106 Uiso 1 1 calc R U . . .
C28 C 1.1130(8) 0.6564(8) 0.4712(8) 0.084(2) Uani 1 1 d G U . . .
C34 C 0.3656(16) 0.8264(9) 0.7565(10) 0.099(3) Uani 1 1 d D U . . .
H34 H 0.2970 0.8112 0.8011 0.119 Uiso 1 1 calc R U . . .
C35 C 0.3797(14) 0.7463(9) 0.7203(12) 0.104(3) Uani 1 1 d D U . . .
H35A H 0.4021 0.6795 0.7728 0.125 Uiso 1 1 calc R U . . .
H35B H 0.4479 0.7536 0.6759 0.125 Uiso 1 1 calc R U . . .
C36 C 0.2610(15) 0.7531(8) 0.6721(12) 0.110(3) Uani 1 1 d D U . . .
H36A H 0.2789 0.7067 0.6420 0.132 Uiso 1 1 calc R U . . .
H36B H 0.1980 0.7314 0.7194 0.132 Uiso 1 1 calc R U . . .
C37 C 0.2090(16) 0.8584(10) 0.5995(10) 0.111(3) Uani 1 1 d D U . . .
H37A H 0.1278 0.8601 0.5766 0.133 Uiso 1 1 calc R U . . .
H37B H 0.2650 0.8750 0.5463 0.133 Uiso 1 1 calc R U . . .
C38 C 0.1934(14) 0.9373(9) 0.6372(13) 0.108(3) Uani 1 1 d D U . . .
H38A H 0.1254 0.9286 0.6819 0.129 Uiso 1 1 calc R U . . .
H38B H 0.1698 1.0046 0.5854 0.129 Uiso 1 1 calc R U . . .
C39 C 0.3110(15) 0.9313(8) 0.6854(12) 0.101(3) Uani 1 1 d D U . . .
H39A H 0.3733 0.9548 0.6379 0.121 Uiso 1 1 calc R U . . .
H39B H 0.2919 0.9767 0.7165 0.121 Uiso 1 1 calc R U . . .
C40 C 0.6069(10) 0.8797(10) 0.7800(9) 0.0764(11) Uani 1 1 d D U . . .
H40 H 0.5617 0.9511 0.7564 0.092 Uiso 1 1 calc R U . . .
C41 C 0.6639(13) 0.8605(11) 0.6964(9) 0.096(2) Uani 1 1 d D U . . .
H41A H 0.7074 0.7896 0.7181 0.116 Uiso 1 1 calc R U . . .
H41B H 0.5975 0.8736 0.6519 0.116 Uiso 1 1 calc R U . . .
C42 C 0.7554(13) 0.9288(12) 0.6476(7) 0.105(2) Uani 1 1 d D U . . .
H42A H 0.7946 0.9131 0.5965 0.126 Uiso 1 1 calc R U . . .
H42B H 0.7101 0.9995 0.6204 0.126 Uiso 1 1 calc R U . . .
C43 C 0.8552(11) 0.9150(12) 0.7156(10) 0.104(2) Uani 1 1 d D U . . .
H43A H 0.9078 0.9641 0.6835 0.125 Uiso 1 1 calc R U . . .
H43B H 0.9082 0.8472 0.7352 0.125 Uiso 1 1 calc R U . . .
C44 C 0.8022(13) 0.9284(12) 0.8018(10) 0.102(2) Uani 1 1 d D U . . .
H44A H 0.7615 0.9994 0.7838 0.122 Uiso 1 1 calc R U . . .
H44B H 0.8704 0.9109 0.8464 0.122 Uiso 1 1 calc R U . . .
C45 C 0.7081(13) 0.8623(11) 0.8492(7) 0.094(2) Uani 1 1 d D U . . .
H45A H 0.7513 0.7911 0.8757 0.113 Uiso 1 1 calc R U . . .
H45B H 0.6699 0.8778 0.9007 0.113 Uiso 1 1 calc R U . . .
C46 C 0.4215(14) 0.8347(8) 0.9239(7) 0.079(2) Uani 1 1 d D U . . .
H46 H 0.3411 0.8135 0.9299 0.094 Uiso 1 1 calc R U . . .
C47 C 0.3852(14) 0.9460(7) 0.9033(7) 0.084(2) Uani 1 1 d D U . . .
H47A H 0.3376 0.9832 0.8439 0.101 Uiso 1 1 calc R U . . .
H47B H 0.4609 0.9724 0.8965 0.101 Uiso 1 1 calc R U . . .
C48 C 0.3072(13) 0.9635(8) 0.9807(8) 0.085(3) Uani 1 1 d D U . . .
H48A H 0.2938 1.0349 0.9682 0.102 Uiso 1 1 calc R U . . .
H48B H 0.2255 0.9478 0.9804 0.102 Uiso 1 1 calc R U . . .
C49 C 0.3694(15) 0.8990(8) 1.0763(7) 0.086(3) Uani 1 1 d D U . . .
H49A H 0.3123 0.9073 1.1244 0.103 Uiso 1 1 calc R U . . .
H49B H 0.4443 0.9225 1.0800 0.103 Uiso 1 1 calc R U . . .
C50 C 0.4056(15) 0.7878(7) 1.0965(7) 0.084(3) Uani 1 1 d D U . . .
H50A H 0.3300 0.7617 1.1019 0.100 Uiso 1 1 calc R U . . .
H50B H 0.4518 0.7500 1.1565 0.100 Uiso 1 1 calc R U . . .
C51 C 0.4857(12) 0.7713(8) 1.0196(8) 0.080(2) Uani 1 1 d D U . . .
H51A H 0.5021 0.6997 1.0323 0.097 Uiso 1 1 calc R U . . .
H51B H 0.5659 0.7894 1.0195 0.097 Uiso 1 1 calc R U . . .
Cl1 Cl 0.7774(3) 0.3436(2) 1.0109(2) 0.0529(7) Uani 1 1 d . . . . .
Dy1 Dy 0.65001(4) 0.52943(3) 0.93281(3) 0.03400(19) Uani 1 1 d . . . . .
N1 N 0.5964(7) 0.5216(6) 0.7889(6) 0.0392(18) Uani 1 1 d . . . . .
N2 N 0.4857(8) 0.4912(7) 0.7861(6) 0.0396(18) Uani 1 1 d . . . . .
N3 N 0.2459(7) 0.4408(6) 0.9507(6) 0.0382(18) Uani 1 1 d . . . . .
O1 O 0.4610(5) 0.4917(5) 0.9312(4) 0.0353(14) Uani 1 1 d . . . . .
O2 O 0.8005(6) 0.5728(6) 0.8400(5) 0.0507(18) Uani 1 1 d . . . . .
O3 O 0.5613(7) 0.6951(5) 0.8747(6) 0.0516(18) Uani 1 1 d . . . . .
P1 P 0.5004(4) 0.8028(3) 0.8354(3) 0.0716(9) Uani 1 1 d . U . . .

loop_
_atom_site_aniso_label
_atom_site_aniso_U_11
_atom_site_aniso_U_22
_atom_site_aniso_U_33
_atom_site_aniso_U_23
_atom_site_aniso_U_13
_atom_site_aniso_U_12
C1 0.042(4) 0.067(4) 0.042(4) -0.036(3) 0.007(3) -0.021(3)
C2 0.041(4) 0.064(4) 0.044(4) -0.034(3) 0.007(3) -0.021(3)
C3 0.047(4) 0.071(4) 0.044(4) -0.033(3) 0.007(3) -0.024(3)
C4 0.047(4) 0.077(4) 0.050(4) -0.032(4) 0.000(4) -0.025(4)
C5 0.042(4) 0.077(5) 0.053(4) -0.030(4) 0.005(4) -0.027(4)
C6 0.042(4) 0.070(4) 0.045(4) -0.029(3) 0.008(3) -0.023(3)
C7 0.056(4) 0.068(4) 0.046(4) -0.035(3) 0.024(3) -0.015(3)
C8 0.060(4) 0.068(4) 0.053(4) -0.035(3) 0.031(4) -0.015(3)
C9 0.066(4) 0.071(4) 0.059(4) -0.033(3) 0.035(3) -0.016(3)
C10 0.063(4) 0.075(4) 0.058(4) -0.029(3) 0.031(4) -0.020(3)
C11 0.076(3) 0.084(3) 0.069(3) -0.031(3) 0.033(3) -0.023(3)
C12 0.079(3) 0.084(3) 0.065(3) -0.031(3) 0.032(3) -0.020(3)
C13 0.076(3) 0.082(3) 0.060(3) -0.033(3) 0.031(3) -0.018(3)
C14 0.082(3) 0.094(3) 0.070(3) -0.031(3) 0.027(3) -0.024(3)
C14A 0.083(3) 0.094(3) 0.071(3) -0.030(3) 0.027(3) -0.024(3)
C15 0.083(3) 0.094(3) 0.072(3) -0.029(3) 0.025(3) -0.024(3)
C15A 0.083(3) 0.097(3) 0.072(3) -0.030(3) 0.025(3) -0.024(3)
C16 0.083(3) 0.097(3) 0.071(3) -0.026(3) 0.027(3) -0.025(3)
C17 0.088(4) 0.101(4) 0.079(4) -0.017(3) 0.028(3) -0.022(3)
C18 0.092(5) 0.105(5) 0.087(5) -0.010(4) 0.020(4) -0.028(4)
C19 0.089(5) 0.101(5) 0.087(5) -0.018(5) 0.026(5) -0.027(5)
C20 0.093(4) 0.106(4) 0.085(4) -0.018(4) 0.024(4) -0.024(4)
C21 0.090(4) 0.105(4) 0.079(4) -0.022(3) 0.023(3) -0.025(3)
C22 0.089(3) 0.099(3) 0.073(3) -0.028(3) 0.024(3) -0.023(3)
C27 0.087(3) 0.102(3) 0.075(3) -0.031(3) 0.020(3) -0.023(3)
C26 0.084(5) 0.109(5) 0.081(5) -0.031(4) 0.021(4) -0.026(4)
C25 0.083(5) 0.113(5) 0.074(5) -0.034(4) 0.025(4) -0.030(5)
C24 0.087(5) 0.112(5) 0.082(5) -0.014(4) 0.019(4) -0.025(4)
C23 0.085(4) 0.102(4) 0.077(4) -0.025(3) 0.029(3) -0.022(3)
C33 0.085(4) 0.099(4) 0.072(4) -0.031(3) 0.029(3) -0.019(3)
C32 0.092(4) 0.106(4) 0.073(4) -0.038(4) 0.025(4) -0.016(4)
C31 0.088(5) 0.112(5) 0.080(5) -0.039(4) 0.021(5) -0.028(4)
C30 0.093(4) 0.110(4) 0.081(4) -0.034(4) 0.022(4) -0.026(4)
C29 0.086(3) 0.100(3) 0.074(3) -0.032(3) 0.024(3) -0.028(3)
C28 0.082(3) 0.095(3) 0.071(3) -0.031(3) 0.023(3) -0.029(3)
C34 0.107(4) 0.091(4) 0.095(4) -0.038(4) 0.009(4) -0.018(4)
C35 0.105(5) 0.103(5) 0.097(5) -0.035(4) 0.000(5) -0.020(5)
C36 0.112(5) 0.107(5) 0.104(5) -0.039(5) -0.003(5) -0.020(5)
C37 0.112(5) 0.106(5) 0.106(5) -0.037(5) 0.001(5) -0.022(5)
C38 0.110(5) 0.106(5) 0.102(5) -0.040(5) -0.001(5) -0.021(5)
C39 0.103(4) 0.095(4) 0.099(4) -0.038(4) 0.007(4) -0.021(4)
C40 0.085(2) 0.0640(18) 0.080(2) -0.0319(17) 0.0284(19) -0.0225(17)
C41 0.096(4) 0.084(3) 0.093(3) -0.028(3) 0.033(3) -0.017(3)
C42 0.101(4) 0.089(4) 0.100(4) -0.024(3) 0.037(3) -0.018(4)
C43 0.099(4) 0.088(4) 0.105(4) -0.026(4) 0.036(3) -0.024(3)
C44 0.096(4) 0.088(4) 0.107(4) -0.028(3) 0.030(4) -0.030(3)
C45 0.094(3) 0.082(3) 0.098(3) -0.031(3) 0.030(3) -0.025(3)
C46 0.088(4) 0.074(4) 0.088(4) -0.046(3) 0.018(4) -0.026(3)
C47 0.091(4) 0.078(4) 0.091(4) -0.044(3) 0.020(4) -0.022(3)
C48 0.094(5) 0.076(4) 0.095(5) -0.049(4) 0.023(5) -0.018(4)
C49 0.095(5) 0.082(4) 0.092(5) -0.050(4) 0.017(5) -0.021(4)
C50 0.093(5) 0.081(4) 0.088(5) -0.048(4) 0.019(5) -0.021(4)
C51 0.088(4) 0.076(4) 0.088(4) -0.046(4) 0.020(4) -0.020(4)
Cl1 0.0411(14) 0.0543(14) 0.0608(18) -0.0224(13) 0.0144(12) -0.0140(11)
Dy1 0.0271(3) 0.0554(3) 0.0273(3) -0.0226(2) 0.01436(17) -0.01801(19)
N1 0.034(4) 0.059(5) 0.029(4) -0.022(4) 0.018(3) -0.015(4)
N2 0.038(4) 0.064(5) 0.025(4) -0.025(4) 0.012(3) -0.019(4)
N3 0.030(4) 0.053(4) 0.034(4) -0.018(4) 0.010(3) -0.019(3)
O1 0.026(3) 0.061(4) 0.030(3) -0.028(3) 0.013(3) -0.016(3)
O2 0.028(3) 0.088(5) 0.037(4) -0.022(4) 0.021(3) -0.030(3)
O3 0.053(4) 0.051(4) 0.057(5) -0.026(4) 0.014(4) -0.018(3)
P1 0.083(2) 0.0602(16) 0.076(2) -0.0334(15) 0.0276(18) -0.0230(15)

loop_
_atom_type_symbol
_atom_type_description
_atom_type_scat_dispersion_real
_atom_type_scat_dispersion_imag
_atom_type_scat_source
C C 0.0033 0.0016 'International Tables Vol C Tables 4.2.6.8 and 6.1.1.4'
H H 0.0000 0.0000 'International Tables Vol C Tables 4.2.6.8 and 6.1.1.4'
Cl Cl 0.1484 0.1585 'International Tables Vol C Tables 4.2.6.8 and 6.1.1.4'
Dy Dy -0.1892 4.4098 'International Tables Vol C Tables 4.2.6.8 and 6.1.1.4'
N N 0.0061 0.0033 'International Tables Vol C Tables 4.2.6.8 and 6.1.1.4'
O O 0.0106 0.0060 'International Tables Vol C Tables 4.2.6.8 and 6.1.1.4'
P P 0.1023 0.0942 'International Tables Vol C Tables 4.2.6.8 and 6.1.1.4'

loop_
_geom_angle_atom_site_label_1
_geom_angle_atom_site_label_2
_geom_angle_atom_site_label_3
_geom_angle
_geom_angle_site_symmetry_1
_geom_angle_site_symmetry_3
_geom_angle_publ_flag
N2 C1 C2 118.6(9) . . ?
O1 C1 C2 116.1(9) . . ?
O1 C1 N2 125.3(9) . . ?
C3 C2 C1 122.6(10) . . ?
N3 C2 C1 114.8(8) . . ?
N3 C2 C3 122.6(10) . . ?
C2 C3 H3 120.6 . . ?
C4 C3 C2 118.8(11) . . ?
C4 C3 H3 120.6 . . ?
C3 C4 H4 120.1 . . ?
C3 C4 C5 119.9(10) . . ?
C5 C4 H4 120.1 . . ?
C4 C5 H5 121.4 . . ?
C6 C5 C4 117.2(11) . . ?
C6 C5 H5 121.4 . . ?
C5 C6 H6 118.0 . . ?
N3 C6 C5 124.0(11) . . ?
N3 C6 H6 118.0 . . ?
C8 C7 H7 117.0 . . ?
N1 C7 H7 117.0 . . ?
N1 C7 C8 126.1(11) . . ?
C7 C8 C9 125.1(11) . . ?
C13 C8 C7 116.3(13) . . ?
C13 C8 C9 118.5(13) . . ?
C10 C9 C8 118.8(12) . . ?
O2 C9 C8 120.5(12) . . ?
O2 C9 C10 120.7(14) . . ?
C9 C10 H10 119.3 . . ?
C9 C10 C11 121.4(15) . . ?
C11 C10 H10 119.3 . . ?
C10 C11 H11 119.1 . . ?
C10 C11 C12 121.9(15) . . ?
C12 C11 H11 119.1 . . ?
C11 C12 C14A 134(2) . . ?
C13 C12 C11 115.2(14) . . ?
C13 C12 C14 139(2) . . ?
C13 C12 C14A 110(2) . . ?
C14 C12 C11 105(2) . . ?
C8 C13 C12 124.1(16) . . ?
C8 C13 H13 118.0 . . ?
C12 C13 H13 118.0 . . ?
C12 C14 C28 128(3) . . ?
C15 C14 C12 112(3) . . ?
C15 C14 C28 120(3) . . ?
C15A C14A C12 115(4) . . ?
C15A C14A C16 123(4) . . ?
C16 C14A C12 121(3) . . ?
C14 C15 C16 131(3) . . ?
C14 C15 C22 114(3) . . ?
C16 C15 C22 116(3) . . ?
C14A C15A C22 104(3) . . ?
C14A C15A C28 115(4) . . ?
C28 C15A C22 141(3) . . ?
C15 C16 C17 137.1(18) . . ?
C15 C16 C21 101.4(18) . . ?
C17 C16 C14A 124.8(18) . . ?
C17 C16 C21 120.0 . . ?
C21 C16 C14A 114.0(18) . . ?
C16 C17 H17 120.0 . . ?
C16 C17 C18 120.0 . . ?
C18 C17 H17 120.0 . . ?
C17 C18 H18 120.0 . . ?
C19 C18 C17 120.0 . . ?
C19 C18 H18 120.0 . . ?
C18 C19 H19 120.0 . . ?
C18 C19 C20 120.0 . . ?
C20 C19 H19 120.0 . . ?
C19 C20 H20 120.0 . . ?
C21 C20 C19 120.0 . . ?
C21 C20 H20 120.0 . . ?
C16 C21 H21 120.0 . . ?
C20 C21 C16 120.0 . . ?
C20 C21 H21 120.0 . . ?
C27 C22 C15 120.3(14) . . ?
C27 C22 C15A 92.4(17) . . ?
C27 C22 C23 120.0 . . ?
C23 C22 C15 118.1(14) . . ?
C23 C22 C15A 141.6(17) . . ?
C22 C27 H27 120.0 . . ?
C26 C27 C22 120.0 . . ?
C26 C27 H27 120.0 . . ?
C27 C26 H26 120.0 . . ?
C27 C26 C25 120.0 . . ?
C25 C26 H26 120.0 . . ?
C26 C25 H25 120.0 . . ?
C26 C25 C24 120.0 . . ?
C24 C25 H25 120.0 . . ?
C25 C24 H24 120.0 . . ?
C23 C24 C25 120.0 . . ?
C23 C24 H24 120.0 . . ?
C22 C23 H23 120.0 . . ?
C24 C23 C22 120.0 . . ?
C24 C23 H23 120.0 . . ?
C32 C33 H33 120.0 . . ?
C32 C33 C28 120.0 . . ?
C28 C33 H33 120.0 . . ?
C33 C32 H32 120.0 . . ?
C33 C32 C31 120.0 . . ?
C31 C32 H32 120.0 . . ?
C32 C31 H31 120.0 . . ?
C30 C31 C32 120.0 . . ?
C30 C31 H31 120.0 . . ?
C31 C30 H30 120.0 . . ?
C31 C30 C29 120.0 . . ?
C29 C30 H30 120.0 . . ?
C30 C29 H29 120.0 . . ?
C30 C29 C28 120.0 . . ?
C28 C29 H29 120.0 . . ?
C33 C28 C14 119.0(14) . . ?
C33 C28 C15A 137.7(17) . . ?
C29 C28 C14 118.7(14) . . ?
C29 C28 C15A 96.2(17) . . ?
C29 C28 C33 120.0 . . ?
C35 C34 H34 102.3 . . ?
C35 C34 P1 112.2(8) . . ?
C39 C34 H34 102.3 . . ?
C39 C34 C35 113.8(8) . . ?
C39 C34 P1 120.8(9) . . ?
P1 C34 H34 102.3 . . ?
C34 C35 H35A 109.1 . . ?
C34 C35 H35B 109.1 . . ?
C34 C35 C36 112.5(8) . . ?
H35A C35 H35B 107.8 . . ?
C36 C35 H35A 109.1 . . ?
C36 C35 H35B 109.1 . . ?
C35 C36 H36A 109.1 . . ?
C35 C36 H36B 109.1 . . ?
H36A C36 H36B 107.8 . . ?
C37 C36 C35 112.7(8) . . ?
C37 C36 H36A 109.1 . . ?
C37 C36 H36B 109.1 . . ?
C36 C37 H37A 109.0 . . ?
C36 C37 H37B 109.0 . . ?
C36 C37 C38 112.8(8) . . ?
H37A C37 H37B 107.8 . . ?
C38 C37 H37A 109.0 . . ?
C38 C37 H37B 109.0 . . ?
C37 C38 H38A 109.1 . . ?
C37 C38 H38B 109.1 . . ?
C37 C38 C39 112.6(8) . . ?
H38A C38 H38B 107.8 . . ?
C39 C38 H38A 109.1 . . ?
C39 C38 H38B 109.1 . . ?
C34 C39 C38 113.1(8) . . ?
C34 C39 H39A 109.0 . . ?
C34 C39 H39B 109.0 . . ?
C38 C39 H39A 109.0 . . ?
C38 C39 H39B 109.0 . . ?
H39A C39 H39B 107.8 . . ?
C41 C40 H40 108.3 . . ?
C41 C40 P1 110.7(8) . . ?
C45 C40 H40 108.3 . . ?
C45 C40 C41 110.8(7) . . ?
C45 C40 P1 110.4(8) . . ?
P1 C40 H40 108.3 . . ?
C40 C41 H41A 109.6 . . ?
C40 C41 H41B 109.6 . . ?
H41A C41 H41B 108.1 . . ?
C42 C41 C40 110.3(7) . . ?
C42 C41 H41A 109.6 . . ?
C42 C41 H41B 109.6 . . ?
C41 C42 H42A 109.4 . . ?
C41 C42 H42B 109.4 . . ?
H42A C42 H42B 108.0 . . ?
C43 C42 C41 111.1(7) . . ?
C43 C42 H42A 109.4 . . ?
C43 C42 H42B 109.4 . . ?
C42 C43 H43A 109.0 . . ?
C42 C43 H43B 109.0 . . ?
C42 C43 C44 113.0(7) . . ?
H43A C43 H43B 107.8 . . ?
C44 C43 H43A 109.0 . . ?
C44 C43 H43B 109.0 . . ?
C43 C44 H44A 109.3 . . ?
C43 C44 H44B 109.3 . . ?
C43 C44 C45 111.7(7) . . ?
H44A C44 H44B 107.9 . . ?
C45 C44 H44A 109.3 . . ?
C45 C44 H44B 109.3 . . ?
C40 C45 C44 111.1(7) . . ?
C40 C45 H45A 109.4 . . ?
C40 C45 H45B 109.4 . . ?
C44 C45 H45A 109.4 . . ?
C44 C45 H45B 109.4 . . ?
H45A C45 H45B 108.0 . . ?
C47 C46 H46 104.7 . . ?
C47 C46 C51 111.8(7) . . ?
C47 C46 P1 117.4(8) . . ?
C51 C46 H46 104.7 . . ?
C51 C46 P1 112.3(8) . . ?
P1 C46 H46 104.7 . . ?
C46 C47 H47A 109.2 . . ?
C46 C47 H47B 109.2 . . ?
C46 C47 C48 111.9(7) . . ?
H47A C47 H47B 107.9 . . ?
C48 C47 H47A 109.2 . . ?
C48 C47 H47B 109.2 . . ?
C47 C48 H48A 109.2 . . ?
C47 C48 H48B 109.2 . . ?
H48A C48 H48B 107.9 . . ?
C49 C48 C47 112.0(7) . . ?
C49 C48 H48A 109.2 . . ?
C49 C48 H48B 109.2 . . ?
C48 C49 H49A 109.2 . . ?
C48 C49 H49B 109.2 . . ?
C48 C49 C50 112.2(7) . . ?
H49A C49 H49B 107.9 . . ?
C50 C49 H49A 109.2 . . ?
C50 C49 H49B 109.2 . . ?
C49 C50 H50A 109.3 . . ?
C49 C50 H50B 109.3 . . ?
C49 C50 C51 111.5(7) . . ?
H50A C50 H50B 108.0 . . ?
C51 C50 H50A 109.3 . . ?
C51 C50 H50B 109.3 . . ?
C46 C51 H51A 109.4 . . ?
C46 C51 H51B 109.4 . . ?
C50 C51 C46 111.2(7) . . ?
C50 C51 H51A 109.4 . . ?
C50 C51 H51B 109.4 . . ?
H51A C51 H51B 108.0 . . ?
Cl1 Dy1 Dy1 94.87(7) . 2_667 ?
N1 Dy1 Cl1 95.4(2) . . ?
N1 Dy1 Dy1 98.25(19) . 2_667 ?
N1 Dy1 N3 163.1(3) . 2_667 ?
N3 Dy1 Cl1 86.6(2) 2_667 . ?
N3 Dy1 Dy1 98.32(19) 2_667 2_667 ?
O1 Dy1 Cl1 96.85(17) . . ?
O1 Dy1 Cl1 91.35(17) 2_667 . ?
O1 Dy1 Dy1 32.87(14) 2_667 2_667 ?
O1 Dy1 Dy1 33.64(15) . 2_667 ?
O1 Dy1 N1 131.1(2) 2_667 . ?
O1 Dy1 N1 64.6(2) . . ?
O1 Dy1 N3 65.5(2) 2_667 2_667 ?
O1 Dy1 N3 131.9(2) . 2_667 ?
O1 Dy1 O1 66.5(2) . 2_667 ?
O2 Dy1 Cl1 90.3(2) . . ?
O2 Dy1 Dy1 171.8(2) . 2_667 ?
O2 Dy1 N1 74.8(3) . . ?
O2 Dy1 N3 88.4(3) . 2_667 ?
O2 Dy1 O1 153.6(3) . 2_667 ?
O2 Dy1 O1 139.3(2) . . ?
O2 Dy1 O3 86.4(3) . . ?
O3 Dy1 Cl1 171.7(2) . . ?
O3 Dy1 Dy1 89.2(2) . 2_667 ?
O3 Dy1 N1 91.1(3) . . ?
O3 Dy1 N3 85.7(3) . 2_667 ?
O3 Dy1 O1 90.5(3) . . ?
O3 Dy1 O1 88.2(3) . 2_667 ?
C7 N1 Dy1 129.4(8) . . ?
C7 N1 N2 112.3(9) . . ?
N2 N1 Dy1 118.2(5) . . ?
C1 N2 N1 110.0(7) . . ?
C2 N3 C6 117.5(9) . . ?
C2 N3 Dy1 118.6(6) . 2_667 ?
C6 N3 Dy1 123.7(7) . 2_667 ?
C1 O1 Dy1 124.9(6) . 2_667 ?
C1 O1 Dy1 121.6(6) . . ?
Dy1 O1 Dy1 113.5(2) . 2_667 ?
C9 O2 Dy1 143.1(8) . . ?
P1 O3 Dy1 178.4(5) . . ?
C40 P1 C34 113.1(7) . . ?
C40 P1 C46 110.8(6) . . ?
C46 P1 C34 101.0(7) . . ?
O3 P1 C34 109.4(5) . . ?
O3 P1 C40 111.6(6) . . ?
O3 P1 C46 110.6(5) . . ?

loop_
_geom_bond_atom_site_label_1
_geom_bond_atom_site_label_2
_geom_bond_distance
_geom_bond_site_symmetry_2
_geom_bond_publ_flag
C1 C2 1.498(15) . ?
C1 N2 1.307(13) . ?
C1 O1 1.301(11) . ?
C2 C3 1.383(14) . ?
C2 N3 1.331(14) . ?
C3 H3 0.9500 . ?
C3 C4 1.363(16) . ?
C4 H4 0.9500 . ?
C4 C5 1.397(18) . ?
C5 H5 0.9500 . ?
C5 C6 1.360(15) . ?
C6 H6 0.9500 . ?
C6 N3 1.349(13) . ?
C7 H7 0.9500 . ?
C7 C8 1.430(18) . ?
C7 N1 1.318(14) . ?
C8 C9 1.45(2) . ?
C8 C13 1.385(18) . ?
C9 C10 1.364(19) . ?
C9 O2 1.326(15) . ?
C10 H10 0.9500 . ?
C10 C11 1.394(19) . ?
C11 H11 0.9500 . ?
C11 C12 1.44(2) . ?
C12 C13 1.40(2) . ?
C12 C14 1.43(4) . ?
C12 C14A 1.63(5) . ?
C13 H13 0.9500 . ?
C14 C15 1.29(5) . ?
C14 C28 1.54(4) . ?
C14A C15A 1.36(6) . ?
C14A C16 1.51(5) . ?
C15 C16 1.37(4) . ?
C15 C22 1.63(4) . ?
C15A C22 1.45(4) . ?
C15A C28 1.42(4) . ?
C16 C17 1.3900 . ?
C16 C21 1.3900 . ?
C17 H17 0.9500 . ?
C17 C18 1.3900 . ?
C18 H18 0.9500 . ?
C18 C19 1.3900 . ?
C19 H19 0.9500 . ?
C19 C20 1.3900 . ?
C20 H20 0.9500 . ?
C20 C21 1.3900 . ?
C21 H21 0.9500 . ?
C22 C27 1.3900 . ?
C22 C23 1.3900 . ?
C27 H27 0.9500 . ?
C27 C26 1.3900 . ?
C26 H26 0.9500 . ?
C26 C25 1.3900 . ?
C25 H25 0.9500 . ?
C25 C24 1.3900 . ?
C24 H24 0.9500 . ?
C24 C23 1.3900 . ?
C23 H23 0.9500 . ?
C33 H33 0.9500 . ?
C33 C32 1.3900 . ?
C33 C28 1.3900 . ?
C32 H32 0.9500 . ?
C32 C31 1.3900 . ?
C31 H31 0.9500 . ?
C31 C30 1.3900 . ?
C30 H30 0.9500 . ?
C30 C29 1.3900 . ?
C29 H29 0.9500 . ?
C29 C28 1.3900 . ?
C34 H34 1.0000 . ?
C34 C35 1.528(7) . ?
C34 C39 1.518(7) . ?
C34 P1 1.902(12) . ?
C35 H35A 0.9900 . ?
C35 H35B 0.9900 . ?
C35 C36 1.538(7) . ?
C36 H36A 0.9900 . ?
C36 H36B 0.9900 . ?
C36 C37 1.524(7) . ?
C37 H37A 0.9900 . ?
C37 H37B 0.9900 . ?
C37 C38 1.527(8) . ?
C38 H38A 0.9900 . ?
C38 H38B 0.9900 . ?
C38 C39 1.532(8) . ?
C39 H39A 0.9900 . ?
C39 H39B 0.9900 . ?
C40 H40 1.0000 . ?
C40 C41 1.547(7) . ?
C40 C45 1.536(7) . ?
C40 P1 1.765(11) . ?
C41 H41A 0.9900 . ?
C41 H41B 0.9900 . ?
C41 C42 1.540(7) . ?
C42 H42A 0.9900 . ?
C42 H42B 0.9900 . ?
C42 C43 1.528(7) . ?
C43 H43A 0.9900 . ?
C43 H43B 0.9900 . ?
C43 C44 1.533(7) . ?
C44 H44A 0.9900 . ?
C44 H44B 0.9900 . ?
C44 C45 1.538(7) . ?
C45 H45A 0.9900 . ?
C45 H45B 0.9900 . ?
C46 H46 1.0000 . ?
C46 C47 1.534(7) . ?
C46 C51 1.537(7) . ?
C46 P1 1.791(11) . ?
C47 H47A 0.9900 . ?
C47 H47B 0.9900 . ?
C47 C48 1.538(7) . ?
C48 H48A 0.9900 . ?
C48 H48B 0.9900 . ?
C48 C49 1.529(7) . ?
C49 H49A 0.9900 . ?
C49 H49B 0.9900 . ?
C49 C50 1.536(7) . ?
C50 H50A 0.9900 . ?
C50 H50B 0.9900 . ?
C50 C51 1.537(7) . ?
C51 H51A 0.9900 . ?
C51 H51B 0.9900 . ?
Cl1 Dy1 2.636(3) . ?
Dy1 Dy1 3.8903(8) 2_667 ?
Dy1 N1 2.474(8) . ?
Dy1 N3 2.507(8) 2_667 ?
Dy1 O1 2.302(6) . ?
Dy1 O1 2.350(6) 2_667 ?
Dy1 O2 2.170(7) . ?
Dy1 O3 2.272(7) . ?
N1 N2 1.417(12) . ?
N3 Dy1 2.507(8) 2_667 ?
O1 Dy1 2.350(6) 2_667 ?
O3 P1 1.486(8) . ?

loop_
_geom_torsion_atom_site_label_1
_geom_torsion_atom_site_label_2
_geom_torsion_atom_site_label_3
_geom_torsion_atom_site_label_4
_geom_torsion
_geom_torsion_site_symmetry_1
_geom_torsion_site_symmetry_2
_geom_torsion_site_symmetry_3
_geom_torsion_site_symmetry_4
_geom_torsion_publ_flag
C1 C2 C3 C4 179.6(11) . . . . ?
C1 C2 N3 C6 -179.9(10) . . . . ?
C1 C2 N3 Dy1 4.3(12) . . . 2_667 ?
C2 C1 N2 N1 175.9(9) . . . . ?
C2 C1 O1 Dy1 2.1(13) . . . 2_667 ?
C2 C1 O1 Dy1 179.5(7) . . . . ?
C2 C3 C4 C5 -0.9(18) . . . . ?
C3 C2 N3 C6 -1.2(16) . . . . ?
C3 C2 N3 Dy1 -177.0(8) . . . 2_667 ?
C3 C4 C5 C6 1.0(18) . . . . ?
C4 C5 C6 N3 -1.3(18) . . . . ?
C5 C6 N3 C2 1.4(17) . . . . ?
C5 C6 N3 Dy1 176.9(9) . . . 2_667 ?
C7 C8 C9 C10 -176.3(12) . . . . ?
C7 C8 C9 O2 2.5(19) . . . . ?
C7 C8 C13 C12 173.3(13) . . . . ?
C7 N1 N2 C1 -174.3(9) . . . . ?
C8 C7 N1 Dy1 -4.4(17) . . . . ?
C8 C7 N1 N2 175.2(11) . . . . ?
C8 C9 C10 C11 0(2) . . . . ?
C8 C9 O2 Dy1 -14(2) . . . . ?
C9 C8 C13 C12 -4(2) . . . . ?
C9 C10 C11 C12 2(2) . . . . ?
C10 C9 O2 Dy1 165.2(10) . . . . ?
C10 C11 C12 C13 -4(2) . . . . ?
C10 C11 C12 C14 -174.8(18) . . . . ?
C10 C11 C12 C14A 163(2) . . . . ?
C11 C12 C13 C8 6(2) . . . . ?
C11 C12 C14 C15 -142(3) . . . . ?
C11 C12 C14 C28 47(3) . . . . ?
C11 C12 C14A C15A 46(5) . . . . ?
C11 C12 C14A C16 -123(3) . . . . ?
C12 C14 C15 C16 -1(5) . . . . ?
C12 C14 C15 C22 -176(2) . . . . ?
C12 C14 C28 C33 38(4) . . . . ?
C12 C14 C28 C29 -125(3) . . . . ?
C12 C14A C15A C22 -172(3) . . . . ?
C12 C14A C15A C28 7(5) . . . . ?
C12 C14A C16 C17 30(4) . . . . ?
C12 C14A C16 C21 -138(2) . . . . ?
C13 C8 C9 C10 1.0(19) . . . . ?
C13 C8 C9 O2 179.7(12) . . . . ?
C13 C12 C14 C15 51(4) . . . . ?
C13 C12 C14 C28 -120(3) . . . . ?
C13 C12 C14A C15A -146(3) . . . . ?
C13 C12 C14A C16 45(4) . . . . ?
C14 C12 C13 C8 172(2) . . . . ?
C14 C15 C16 C17 59(5) . . . . ?
C14 C15 C16 C21 -136(4) . . . . ?
C14 C15 C22 C27 64(3) . . . . ?
C14 C15 C22 C23 -131(3) . . . . ?
C14A C12 C13 C8 -165(2) . . . . ?
C14A C15A C22 C27 -126(3) . . . . ?
C14A C15A C22 C23 85(4) . . . . ?
C14A C15A C28 C33 75(4) . . . . ?
C14A C15A C28 C29 -135(3) . . . . ?
C14A C16 C17 C18 -167(2) . . . . ?
C14A C16 C21 C20 168(2) . . . . ?
C15 C14 C28 C33 -132(3) . . . . ?
C15 C14 C28 C29 65(4) . . . . ?
C15 C16 C17 C18 163(3) . . . . ?
C15 C16 C21 C20 -168.3(18) . . . . ?
C15 C22 C27 C26 165.3(19) . . . . ?
C15 C22 C23 C24 -165.6(19) . . . . ?
C15A C14A C16 C17 -138(3) . . . . ?
C15A C14A C16 C21 55(4) . . . . ?
C15A C22 C27 C26 -158.6(19) . . . . ?
C15A C22 C23 C24 144(3) . . . . ?
C16 C14A C15A C22 -3(5) . . . . ?
C16 C14A C15A C28 175(3) . . . . ?
C16 C15 C22 C27 -112(2) . . . . ?
C16 C15 C22 C23 54(3) . . . . ?
C16 C17 C18 C19 0.0 . . . . ?
C17 C16 C21 C20 0.0 . . . . ?
C17 C18 C19 C20 0.0 . . . . ?
C18 C19 C20 C21 0.0 . . . . ?
C19 C20 C21 C16 0.0 . . . . ?
C21 C16 C17 C18 0.0 . . . . ?
C22 C15 C16 C17 -126(2) . . . . ?
C22 C15 C16 C21 39(3) . . . . ?
C22 C15A C28 C33 -108(4) . . . . ?
C22 C15A C28 C29 42(5) . . . . ?
C22 C27 C26 C25 0.0 . . . . ?
C27 C22 C23 C24 0.0 . . . . ?
C27 C26 C25 C24 0.0 . . . . ?
C26 C25 C24 C23 0.0 . . . . ?
C25 C24 C23 C22 0.0 . . . . ?
C23 C22 C27 C26 0.0 . . . . ?
C33 C32 C31 C30 0.0 . . . . ?
C32 C33 C28 C14 -162.5(19) . . . . ?
C32 C33 C28 C15A 145(3) . . . . ?
C32 C33 C28 C29 0.0 . . . . ?
C32 C31 C30 C29 0.0 . . . . ?
C31 C30 C29 C28 0.0 . . . . ?
C30 C29 C28 C14 162.6(18) . . . . ?
C30 C29 C28 C15A -157.3(18) . . . . ?
C30 C29 C28 C33 0.0 . . . . ?
C28 C14 C15 C16 171(3) . . . . ?
C28 C14 C15 C22 -4(4) . . . . ?
C28 C15A C22 C27 57(5) . . . . ?
C28 C15A C22 C23 -93(5) . . . . ?
C28 C33 C32 C31 0.0 . . . . ?
C34 C35 C36 C37 50.3(19) . . . . ?
C35 C34 C39 C38 49.3(19) . . . . ?
C35 C36 C37 C38 -51.8(19) . . . . ?
C36 C37 C38 C39 51.5(19) . . . . ?
C37 C38 C39 C34 -50.1(19) . . . . ?
C39 C34 C35 C36 -49.3(19) . . . . ?
C40 C41 C42 C43 55.9(14) . . . . ?
C41 C40 C45 C44 56.7(14) . . . . ?
C41 C40 P1 C34 -61.0(10) . . . . ?
C41 C40 P1 C46 -173.5(9) . . . . ?
C41 C40 P1 O3 62.9(10) . . . . ?
C41 C42 C43 C44 -53.7(15) . . . . ?
C42 C43 C44 C45 52.4(16) . . . . ?
C43 C44 C45 C40 -53.5(15) . . . . ?
C45 C40 C41 C42 -57.9(13) . . . . ?
C45 C40 P1 C34 175.9(9) . . . . ?
C45 C40 P1 C46 63.4(10) . . . . ?
C45 C40 P1 O3 -60.2(10) . . . . ?
C46 C47 C48 C49 52.6(15) . . . . ?
C47 C46 C51 C50 55.0(14) . . . . ?
C47 C46 P1 C34 -81.2(11) . . . . ?
C47 C46 P1 C40 38.8(12) . . . . ?
C47 C46 P1 O3 163.1(10) . . . . ?
C47 C48 C49 C50 -52.9(15) . . . . ?
C48 C49 C50 C51 54.1(15) . . . . ?
C49 C50 C51 C46 -54.8(14) . . . . ?
C51 C46 C47 C48 -53.8(15) . . . . ?
C51 C46 P1 C34 147.2(10) . . . . ?
C51 C46 P1 C40 -92.7(10) . . . . ?
C51 C46 P1 O3 31.5(11) . . . . ?
Dy1 N1 N2 C1 5.4(10) . . . . ?
N1 C7 C8 C9 5(2) . . . . ?
N1 C7 C8 C13 -172.2(12) . . . . ?
N2 C1 C2 C3 -1.3(17) . . . . ?
N2 C1 C2 N3 177.4(10) . . . . ?
N2 C1 O1 Dy1 -179.6(8) . . . 2_667 ?
N2 C1 O1 Dy1 -2.3(15) . . . . ?
N3 C2 C3 C4 1.0(17) . . . . ?
O1 C1 C2 C3 177.1(10) . . . . ?
O1 C1 C2 N3 -4.2(14) . . . . ?
O1 C1 N2 N1 -2.3(15) . . . . ?
O2 C9 C10 C11 -178.7(12) . . . . ?
P1 C34 C35 C36 169.0(13) . . . . ?
P1 C34 C39 C38 -172.6(13) . . . . ?
P1 C40 C41 C42 179.2(10) . . . . ?
P1 C40 C45 C44 179.7(9) . . . . ?
P1 C46 C47 C48 174.4(10) . . . . ?
P1 C46 C51 C50 -170.7(10) . . . . ?
